data_7118866
loop_
_publ_author_name
'Adonin, Sergey A.'
'Gorokh, Igor D.'
'Samsonenko, Denis G.'
'Sokolov, Maxim N.'
'Fedin, Vladimir P.'

_publ_section_title
;
 Bi(iii) polybromides: a new chapter in coordination chemistry of bismuth.
;
_journal_issue 28
_journal_name_full 'Chemical communications (Cambridge, England)'
_journal_page_first 5061
_journal_page_last 5063
_journal_paper_doi 10.1039/c6cc01704e
_journal_volume 52
_journal_year 2016
_chemical_formula_sum 'C12 H14 Bi Br7 N2'
_chemical_formula_weight 954.60
_space_group_crystal_system orthorhombic
_space_group_IT_number 63
_space_group_name_Hall '-C 2c 2'
_space_group_name_H-M_alt 'C m c m'
_symmetry_space_group_name_Hall '-C 2c 2'
_symmetry_space_group_name_H-M 'C m c m'
_atom_sites_solution_hydrogens geom
_atom_sites_solution_primary direct
_atom_sites_solution_secondary difmap
_audit_creation_method SHELXL-2014/7
_audit_update_record
;
2016-01-26 deposited with the CCDC.
2016-03-10 downloaded from the CCDC.
;
_cell_angle_alpha 90
_cell_angle_beta 90
_cell_angle_gamma 90
_cell_formula_units_Z 4
_cell_length_a 14.1671(3)
_cell_length_b 19.7299(4)
_cell_length_c 7.74397(16)
_cell_measurement_reflns_used 5632
_cell_measurement_temperature 130(2)
_cell_measurement_theta_max 30.76
_cell_measurement_theta_min 3.53
_cell_volume 2164.56(8)
_computing_cell_refinement 'CrysAlisPro 1.171.38.41 (Rigaku OD, 2015)'
_computing_data_collection 'CrysAlisPro 1.171.38.41 (Rigaku OD, 2015)'
_computing_data_reduction 'CrysAlisPro 1.171.38.41 (Rigaku OD, 2015)'
_computing_molecular_graphics 'ShelXle (H\"ubschle, 2011)'
_computing_publication_material 'CIFTAB-2014 (Sheldrick, 2014)'
_computing_structure_refinement 'SHELXL-2014 (Sheldrick, 2014)'
_computing_structure_solution 'SHELXS-2014 (Sheldrick, 2014)'
_diffrn_ambient_temperature 130(2)
_diffrn_detector 'CCD plate'
_diffrn_detector_area_resol_mean 10.6168
_diffrn_detector_type AtlasS2
_diffrn_measured_fraction_theta_full 0.996
_diffrn_measured_fraction_theta_max 0.997
_diffrn_measurement_device 'four-circle diffractometer'
_diffrn_measurement_device_type 'New Xcalibur, AtlasS2'
_diffrn_measurement_method '\w scans'
_diffrn_radiation_monochromator graphite
_diffrn_radiation_probe x-ray
_diffrn_radiation_source 'fine-focus sealed tube'
_diffrn_radiation_type MoK\a
_diffrn_radiation_wavelength 0.71073
_diffrn_reflns_av_R_equivalents 0.0659
_diffrn_reflns_av_unetI/netI 0.0276
_diffrn_reflns_Laue_measured_fraction_full 0.996
_diffrn_reflns_Laue_measured_fraction_max 0.997
_diffrn_reflns_limit_h_max 17
_diffrn_reflns_limit_h_min -17
_diffrn_reflns_limit_k_max 23
_diffrn_reflns_limit_k_min -24
_diffrn_reflns_limit_l_max 7
_diffrn_reflns_limit_l_min -9
_diffrn_reflns_number 8963
_diffrn_reflns_point_group_measured_fraction_full 0.996
_diffrn_reflns_point_group_measured_fraction_max 0.997
_diffrn_reflns_theta_full 25.242
_diffrn_reflns_theta_max 26.370
_diffrn_reflns_theta_min 3.344
_diffrn_source 'sealed X-ray tube'
_exptl_absorpt_coefficient_mu 21.064
_exptl_absorpt_correction_T_max 1.00000
_exptl_absorpt_correction_T_min 0.15671
_exptl_absorpt_correction_type multi-scan
_exptl_absorpt_process_details
;
CrysAlisPro 1.171.38.41 (Rigaku Oxford Diffraction, 2015)
Empirical absorption correction using spherical harmonics,
implemented in SCALE3 ABSPACK scaling algorithm.
;
_exptl_crystal_colour orange
_exptl_crystal_density_diffrn 2.929
_exptl_crystal_description plate
_exptl_crystal_F_000 1712
_exptl_crystal_size_max 0.310
_exptl_crystal_size_mid 0.190
_exptl_crystal_size_min 0.010
_refine_diff_density_max 1.530
_refine_diff_density_min -1.112
_refine_diff_density_rms 0.204
_refine_ls_extinction_method none
_refine_ls_goodness_of_fit_ref 1.074
_refine_ls_hydrogen_treatment constr
_refine_ls_matrix_type full
_refine_ls_number_parameters 92
_refine_ls_number_reflns 1235
_refine_ls_number_restraints 45
_refine_ls_restrained_S_all 1.067
_refine_ls_R_factor_all 0.0336
_refine_ls_R_factor_gt 0.0302
_refine_ls_shift/su_max 0.000
_refine_ls_shift/su_mean 0.000
_refine_ls_structure_factor_coef Fsqd
_refine_ls_weighting_details 'w=1/[\s^2^(Fo^2^)+(0.0362P)^2^+29.8320P] where P=(Fo^2^+2Fc^2^)/3'
_refine_ls_weighting_scheme calc
_refine_ls_wR_factor_gt 0.0760
_refine_ls_wR_factor_ref 0.0782
_reflns_Friedel_coverage 0.000
_reflns_number_gt 1139
_reflns_number_total 1235
_reflns_threshold_expression >2\s(I)
_cod_data_source_file c6cc01704e2.cif
_cod_data_source_block 3
_cod_depositor_comments 'Adding full bibliography for 7118864--7118867.cif.'
_cod_database_code 7118866
_shelx_shelxl_version_number 2014/7
_shelx_space_group_comment
;
The symmetry employed for this shelxl refinement is uniquely defined
by the following loop, which should always be used as a source of
symmetry information in preference to the above space-group names.
They are only intended as comments.
;
_shelx_estimated_absorpt_t_min 0.059
_shelx_estimated_absorpt_t_max 0.817

loop_
_space_group_symop_operation_xyz
'x, y, z'
'-x, -y, z+1/2'
'-x, y, -z+1/2'
'x, -y, -z'
'x+1/2, y+1/2, z'
'-x+1/2, -y+1/2, z+1/2'
'-x+1/2, y+1/2, -z+1/2'
'x+1/2, -y+1/2, -z'
'-x, -y, -z'
'x, y, -z-1/2'
'x, -y, z-1/2'
'-x, y, z'
'-x+1/2, -y+1/2, -z'
'x+1/2, y+1/2, -z-1/2'
'x+1/2, -y+1/2, z-1/2'
'-x+1/2, y+1/2, z'

loop_
_atom_site_label
_atom_site_type_symbol
_atom_site_fract_x
_atom_site_fract_y
_atom_site_fract_z
_atom_site_U_iso_or_equiv
_atom_site_adp_type
_atom_site_occupancy
_atom_site_site_symmetry_order
_atom_site_calc_flag
_atom_site_refinement_flags_posn
_atom_site_refinement_flags_adp
_atom_site_refinement_flags_occupancy
Bi1 Bi 0.5000 0.38401(2) 0.7500 0.01499(14) Uani 1 4 d S T P
Br11 Br 0.5000 0.29260(4) 0.48671(11) 0.0243(2) Uani 1 2 d S T P
Br12 Br 0.29969(6) 0.37834(4) 0.7500 0.0283(2) Uani 1 2 d S T P
Br13 Br 0.5000 0.4899(2) 1.0264(5) 0.0299(8) Uani 0.5 2 d S T P
N1 N 0.3232(7) 0.3744(5) 0.228(9) 0.028(10) Uani 0.5 1 d . U P
H1 H 0.3850 0.3703 0.2251 0.034 Uiso 0.5 1 calc R U P
C1 C 0.2867(8) 0.4353(6) 0.231(16) 0.034(15) Uani 0.5 1 d . U P
H1A H 0.3261 0.4741 0.2417 0.040 Uiso 0.5 1 calc R U P
C2 C 0.1922(9) 0.4420(7) 0.218(3) 0.039(7) Uani 0.5 1 d . U P
H2 H 0.1652 0.4860 0.2079 0.047 Uiso 0.5 1 calc R U P
C3 C 0.1352(10) 0.3869(7) 0.218(3) 0.044(7) Uani 0.5 1 d . U P
C4 C 0.1747(9) 0.3239(7) 0.227(7) 0.038(10) Uani 0.5 1 d . U P
H4 H 0.1360 0.2846 0.2306 0.046 Uiso 0.5 1 calc R U P
C5 C 0.2707(8) 0.3185(6) 0.229(14) 0.037(14) Uani 0.5 1 d . U P
H5 H 0.2999 0.2752 0.2325 0.044 Uiso 0.5 1 calc R U P
C6 C 0.0296(11) 0.3934(11) 0.180(3) 0.084(7) Uani 0.5 1 d . U P
H6A H 0.0195 0.4361 0.1152 0.101 Uiso 0.5 1 calc R U P
H6B H 0.0111 0.3556 0.1033 0.101 Uiso 0.5 1 calc R U P
Br1 Br 0.08311(7) 0.37558(5) 0.7500 0.0423(3) Uani 1 2 d S T P

loop_
_atom_site_aniso_label
_atom_site_aniso_U_11
_atom_site_aniso_U_22
_atom_site_aniso_U_33
_atom_site_aniso_U_23
_atom_site_aniso_U_13
_atom_site_aniso_U_12
Bi1 0.0116(2) 0.0144(2) 0.0189(2) 0.000 0.000 0.000
Br11 0.0261(4) 0.0251(4) 0.0217(4) -0.0068(3) 0.000 0.000
Br12 0.0129(4) 0.0294(5) 0.0426(6) 0.000 0.000 0.0013(3)
Br13 0.0269(7) 0.029(2) 0.034(3) -0.0152(13) 0.000 0.000
N1 0.016(3) 0.036(4) 0.03(3) 0.002(5) 0.000(5) 0.002(3)
C1 0.028(4) 0.032(4) 0.04(5) 0.003(6) -0.001(6) -0.004(3)
C2 0.027(4) 0.046(6) 0.04(2) 0.002(5) -0.001(5) 0.007(3)
C3 0.027(5) 0.058(5) 0.05(2) -0.002(6) 0.003(5) -0.005(4)
C4 0.036(4) 0.051(5) 0.03(3) -0.003(6) 0.001(6) -0.013(4)
C5 0.038(4) 0.031(4) 0.04(4) 0.001(6) 0.003(6) -0.003(3)
C6 0.030(6) 0.121(13) 0.101(18) 0.007(11) -0.005(6) -0.003(6)
Br1 0.0162(5) 0.0243(5) 0.0863(9) 0.000 0.000 -0.0007(3)

loop_
_atom_type_symbol
_atom_type_description
_atom_type_scat_dispersion_real
_atom_type_scat_dispersion_imag
_atom_type_scat_source
C C 0.0033 0.0016 'International Tables Vol C Tables 4.2.6.8 and 6.1.1.4'
H H 0.0000 0.0000 'International Tables Vol C Tables 4.2.6.8 and 6.1.1.4'
N N 0.0061 0.0033 'International Tables Vol C Tables 4.2.6.8 and 6.1.1.4'
Br Br -0.2901 2.4595 'International Tables Vol C Tables 4.2.6.8 and 6.1.1.4'
Bi Bi -4.1077 10.2566 'International Tables Vol C Tables 4.2.6.8 and 6.1.1.4'

loop_
_geom_angle_atom_site_label_1
_geom_angle_atom_site_label_2
_geom_angle_atom_site_label_3
_geom_angle
_geom_angle_site_symmetry_1
_geom_angle_site_symmetry_3
_geom_angle_publ_flag
Br11 Bi1 Br11 97.01(4) 10_557 . yes
Br11 Bi1 Br12 88.504(13) . 3_656 yes
Br11 Bi1 Br12 88.504(13) 10_557 3_656 yes
Br11 Bi1 Br12 88.505(13) . . yes
Br11 Bi1 Br12 88.505(13) 10_557 . yes
Br11 Bi1 Br13 85.82(5) . 10_557 yes
Br11 Bi1 Br13 85.82(5) 10_557 . yes
Br11 Bi1 Br13 96.64(5) . 2_664 yes
Br11 Bi1 Br13 96.64(5) 10_557 4_567 yes
Br11 Bi1 Br13 166.34(5) . 4_567 yes
Br11 Bi1 Br13 166.34(5) 10_557 2_664 yes
Br11 Bi1 Br13 177.17(5) . . yes
Br11 Bi1 Br13 177.17(5) 10_557 10_557 yes
Br12 Bi1 Br12 175.49(4) . 3_656 yes
Br12 Bi1 Br13 91.577(14) . . yes
Br12 Bi1 Br13 91.577(14) . 10_557 yes
Br12 Bi1 Br13 91.577(14) 3_656 . yes
Br12 Bi1 Br13 91.577(14) 3_656 10_557 yes
Br12 Bi1 Br13 91.852(16) . 2_664 yes
Br12 Bi1 Br13 91.852(16) . 4_567 yes
Br12 Bi1 Br13 91.853(16) 3_656 2_664 yes
Br12 Bi1 Br13 91.853(16) 3_656 4_567 yes
Br13 Bi1 Br13 80.53(2) . 2_664 yes
Br13 Bi1 Br13 10.83(9) . 4_567 ?
Br13 Bi1 Br13 10.83(9) 10_557 2_664 ?
Br13 Bi1 Br13 69.70(9) 2_664 4_567 ?
Br13 Bi1 Br13 80.53(2) 10_557 4_567 ?
Br13 Bi1 Br13 91.35(9) . 10_557 yes
Bi1 Br13 Bi1 169.17(9) . 9_667 yes
C1 N1 H1 118.6 . . ?
C1 N1 C5 122.8(11) . . ?
C5 N1 H1 118.6 . . ?
N1 C1 H1A 120.6 . . ?
N1 C1 C2 118.7(15) . . ?
C2 C1 H1A 120.6 . . ?
C1 C2 H2 119.6 . . ?
C1 C2 C3 120.8(13) . . ?
C3 C2 H2 119.6 . . ?
C2 C3 C4 119.2(13) . . ?
C2 C3 C6 121.0(15) . . ?
C4 C3 C6 119.2(15) . . ?
C3 C4 H4 120.6 . . ?
C3 C4 C5 118.7(13) . . ?
C5 C4 H4 120.6 . . ?
N1 C5 C4 119.5(12) . . ?
N1 C5 H5 120.3 . . ?
C4 C5 H5 120.3 . . ?
C3 C6 H6A 108.2 . . ?
C3 C6 H6B 108.2 . . ?
C6 C6 C3 117(2) 3 . ?
C6 C6 H6A 108.2 3 . ?
C6 C6 H6B 108.2 3 . ?
H6A C6 H6B 107.3 . . ?

loop_
_geom_bond_atom_site_label_1
_geom_bond_atom_site_label_2
_geom_bond_distance
_geom_bond_site_symmetry_2
_geom_bond_publ_flag
Bi1 Br11 2.7220(8) . yes
Bi1 Br11 2.7220(8) 10_557 yes
Bi1 Br12 2.8400(8) . yes
Bi1 Br12 2.8400(8) 3_656 yes
Bi1 Br13 2.992(5) . yes
Bi1 Br13 2.992(5) 10_557 yes
Bi1 Br13 3.030(5) 2_664 yes
Bi1 Br13 3.030(5) 4_567 yes
Br13 Bi1 3.030(5) 9_667 yes
N1 H1 0.8800 . ?
N1 C1 1.307(14) . ?
N1 C5 1.330(14) . ?
C1 H1A 0.9500 . ?
C1 C2 1.351(17) . ?
C2 H2 0.9500 . ?
C2 C3 1.355(18) . ?
C3 C4 1.364(18) . ?
C3 C6 1.53(2) . ?
C4 H4 0.9500 . ?
C4 C5 1.366(17) . ?
C5 H5 0.9500 . ?
C6 C6 1.37(4) 3 ?
C6 H6A 0.9900 . ?
C6 H6B 0.9900 . ?
Br1 Br1 2.3548(19) 3_556 yes
